data_4116961
loop_
_publ_author_name
'Robert Baumann'
'William M. Davis'
'Richard R. Schrock'

_publ_section_title
;
 Synthesis of Titanium and Zirconium Complexes That Contain the Tridentate
 Diamido Ligand, [((t-Bu-d6)N-o-C6H4)2O]2- ([NON]2-) and the Living
 Polymerization of 1-Hexene by Activated [NON]ZrMe2
;
_journal_name_full 'Journal of the American Chemical Society'
_journal_page_first 3830
_journal_page_last 3831
_journal_paper_doi 10.1021/ja963823q
_journal_volume 119
_journal_year 1997
_chemical_formula_sum 'C40 H32 B F15 N2 O Zr'
_chemical_formula_weight 943.71
_chemical_name_systematic
; 
 ? 
;
_space_group_IT_number 2
_symmetry_cell_setting triclinic
_symmetry_space_group_name_Hall '-P 1'
_symmetry_space_group_name_H-M 'P -1'
_atom_sites_solution_hydrogens geom
_atom_sites_solution_primary direct
_atom_sites_solution_secondary difmap
_audit_creation_method SHELXL
_cell_angle_alpha 100.21(3)
_cell_angle_beta 98.22(3)
_cell_angle_gamma 108.06(3)
_cell_formula_units_Z 2
_cell_length_a 11.747(5)
_cell_length_b 12.321(5)
_cell_length_c 16.829(8)
_cell_measurement_temperature 153(2)
_cell_volume 2227.5(18)
_computing_cell_refinement 'Siemens XSCANS'
_computing_data_collection 'Siemens XSCANS'
_computing_data_reduction 'Siemens SHELXTL'
_computing_molecular_graphics 'Siemens SHELXTL'
_computing_publication_material 'Siemens SHELXTL'
_computing_structure_refinement 'SHELXL-93 (Sheldrick, 1993)'
_computing_structure_solution 'SHELXS-86 (Sheldrick, 1990)'
_diffrn_ambient_temperature 153(2)
_diffrn_measurement_device 'Siemens P4'
_diffrn_measurement_method '\w scans'
_diffrn_radiation_monochromator graphite
_diffrn_radiation_source 'fine-focus sealed tube'
_diffrn_radiation_type MoK\a
_diffrn_radiation_wavelength 0.71073
_diffrn_reflns_av_R_equivalents 0.1239
_diffrn_reflns_av_sigmaI/netI 0.0810
_diffrn_reflns_limit_h_max 13
_diffrn_reflns_limit_h_min -11
_diffrn_reflns_limit_k_max 13
_diffrn_reflns_limit_k_min -8
_diffrn_reflns_limit_l_max 15
_diffrn_reflns_limit_l_min -18
_diffrn_reflns_number 4425
_diffrn_reflns_theta_max 20.00
_diffrn_reflns_theta_min 1.26
_exptl_absorpt_coefficient_mu 0.341
_exptl_absorpt_correction_type none
_exptl_crystal_density_diffrn 1.407
_exptl_crystal_F_000 948
_exptl_crystal_size_max 0.33
_exptl_crystal_size_mid 0.29
_exptl_crystal_size_min 0.22
_refine_diff_density_max 0.817
_refine_diff_density_min -0.535
_refine_diff_density_rms 0.115
_refine_ls_extinction_coef 0.0006(4)
_refine_ls_extinction_expression Fc^*^=kFc[1+0.001xFc^2^\l^3^/sin(2\q)]^-1/4^
_refine_ls_extinction_method SHELXL
_refine_ls_goodness_of_fit_all 1.068
_refine_ls_goodness_of_fit_obs 1.117
_refine_ls_matrix_type full
_refine_ls_number_parameters 536
_refine_ls_number_reflns 3709
_refine_ls_number_restraints 0
_refine_ls_restrained_S_all 1.154
_refine_ls_restrained_S_obs 1.117
_refine_ls_R_factor_all 0.1077
_refine_ls_R_factor_obs 0.0890
_refine_ls_shift/esd_max -0.015
_refine_ls_shift/esd_mean 0.002
_refine_ls_structure_factor_coef Fsqd
_refine_ls_weighting_details 'w=1/[\s^2^(Fo^2^)+(0.0000P)^2^+43.6084P] where P=(Fo^2^+2Fc^2^)/3'
_refine_ls_weighting_scheme calc
_refine_ls_wR_factor_all 0.2136
_refine_ls_wR_factor_obs 0.1857
_reflns_number_observed 3086
_reflns_number_total 3722
_reflns_observed_criterion >2sigma(I)
_cod_data_source_file ja963823q_2.cif
_cod_data_source_block C40H32BF15N2OZr
_cod_depositor_comments
;
The following automatic conversions were performed:

'_refine_ls_weighting_scheme' value 'calc
w=1/[\s^2^(Fo^2^)+(0.0000P)^2^+43.6084P] where P=(Fo^2^+2Fc^2^)/3'
was changed to 'calc'. New tag '_refine_ls_weighting_details' was
created. The value of the new tag was set to
'w=1/[\s^2^(Fo^2^)+(0.0000P)^2^+43.6084P] where P=(Fo^2^+2Fc^2^)/3'.

Automatic conversion script
Id: cif_fix_values 3143 2015-03-26 13:38:13Z robertas 
;
_cod_original_cell_volume 2227.6(17)
_cod_database_code 4116961

loop_
_symmetry_equiv_pos_as_xyz
'x, y, z'
'-x, -y, -z'

loop_
_atom_site_aniso_label
_atom_site_aniso_U_11
_atom_site_aniso_U_22
_atom_site_aniso_U_33
_atom_site_aniso_U_23
_atom_site_aniso_U_13
_atom_site_aniso_U_12
Zr 0.0233(8) 0.0206(8) 0.0254(9) 0.0085(7) 0.0011(6) 0.0060(6)
F32 0.036(4) 0.028(4) 0.054(6) 0.014(4) 0.010(4) 0.007(4)
F33 0.044(5) 0.044(5) 0.074(7) 0.008(5) 0.026(5) 0.002(4)
F34 0.027(5) 0.081(7) 0.084(7) 0.008(6) 0.007(4) 0.022(4)
F35 0.038(5) 0.064(6) 0.066(6) 0.014(5) 0.006(4) 0.031(4)
F36 0.041(5) 0.041(5) 0.045(5) 0.021(4) 0.014(4) 0.022(4)
F42 0.041(5) 0.039(5) 0.037(5) 0.012(4) 0.000(4) 0.018(4)
F43 0.059(5) 0.054(5) 0.025(6) 0.002(4) 0.000(4) 0.031(4)
F44 0.063(6) 0.061(6) 0.034(6) 0.012(5) -0.005(5) 0.030(5)
F45 0.041(5) 0.050(5) 0.042(6) 0.010(4) -0.001(4) 0.024(4)
F46 0.037(4) 0.036(5) 0.027(5) 0.001(4) 0.007(4) 0.018(4)
F52 0.038(5) 0.042(5) 0.042(6) 0.013(4) -0.004(4) 0.007(4)
F53 0.066(6) 0.073(7) 0.043(7) 0.005(5) 0.001(5) -0.003(5)
F54 0.065(6) 0.051(6) 0.078(7) -0.022(6) 0.025(5) 0.005(5)
F55 0.059(6) 0.027(5) 0.085(7) -0.002(5) 0.010(5) 0.014(4)
F56 0.058(5) 0.024(4) 0.049(6) 0.015(4) 0.009(4) 0.018(4)
O 0.031(6) 0.027(6) 0.042(7) 0.016(5) 0.020(5) 0.017(4)
N1 0.029(7) 0.032(7) 0.022(7) 0.002(6) 0.014(5) 0.012(6)
C1 0.018(8) 0.032(9) 0.055(12) 0.027(8) 0.026(7) 0.017(7)
C2 0.043(9) 0.032(8) 0.035(10) 0.020(8) 0.000(7) -0.012(7)
C11 0.031(9) 0.026(9) 0.027(9) 0.003(7) 0.016(7) 0.016(8)
C12 0.009(8) 0.056(11) 0.014(9) 0.006(8) 0.007(6) 0.006(7)
C13 0.041(10) 0.044(10) 0.039(11) 0.004(8) 0.010(8) 0.009(9)
C14 0.023(9) 0.056(12) 0.059(12) 0.009(9) 0.006(7) 0.019(9)
C15 0.022(9) 0.033(10) 0.068(12) 0.004(9) 0.005(8) -0.001(7)
C16 0.045(10) 0.030(9) 0.049(11) 0.012(8) 0.018(8) 0.020(8)
C17 0.006(7) 0.027(8) 0.044(10) 0.000(8) 0.010(6) 0.004(6)
C18 0.049(10) 0.047(10) 0.083(14) 0.006(10) -0.004(9) 0.020(8)
C19 0.065(11) 0.033(9) 0.018(9) -0.009(7) 0.006(7) 0.018(8)
C21 0.027(8) 0.028(9) 0.054(12) 0.022(10) 0.002(7) -0.002(7)
C22 0.047(9) 0.020(9) 0.050(12) -0.008(9) 0.028(8) 0.011(7)
C23 0.026(9) 0.029(11) 0.102(18) -0.032(11) 0.018(10) -0.008(7)
C24 0.030(9) 0.035(11) 0.123(19) 0.025(14) 0.000(11) 0.012(8)
C25 0.020(8) 0.031(10) 0.071(13) -0.006(10) 0.021(8) -0.007(7)
C26 0.019(7) 0.016(9) 0.068(13) 0.003(10) 0.015(7) 0.016(6)
C27 0.048(9) 0.041(10) 0.012(9) 0.007(8) -0.010(7) 0.001(8)
C28 0.051(10) 0.039(9) 0.021(9) -0.013(8) -0.015(7) 0.008(8)
C29 0.082(13) 0.078(13) 0.030(11) 0.028(10) -0.008(9) 0.021(10)
C32 0.040(10) 0.049(10) 0.024(9) 0.005(8) 0.011(7) 0.030(8)
C33 0.034(9) 0.026(9) 0.045(11) -0.003(8) 0.011(8) 0.002(8)
C34 0.022(9) 0.056(11) 0.048(11) 0.024(9) 0.003(7) 0.006(8)
C35 0.026(9) 0.046(10) 0.043(10) 0.010(8) 0.000(7) 0.031(8)
C36 0.040(10) 0.025(8) 0.026(10) 0.006(8) -0.014(7) 0.005(7)
C41 0.031(9) 0.019(7) 0.020(10) 0.015(7) -0.006(7) 0.006(6)
C42 0.040(10) 0.028(8) 0.032(13) 0.015(8) -0.009(9) 0.011(7)
C43 0.063(12) 0.035(9) 0.010(11) 0.007(8) 0.006(9) 0.015(8)
C44 0.048(10) 0.028(8) 0.018(11) 0.005(8) -0.003(9) 0.024(7)
C45 0.027(9) 0.017(8) 0.036(12) 0.009(8) -0.011(8) 0.003(6)
C46 0.030(9) 0.016(8) 0.021(11) -0.004(7) 0.001(8) 0.005(6)
C51 0.033(8) 0.037(10) 0.013(10) 0.002(8) -0.006(7) 0.007(7)
C52 0.020(8) 0.029(10) 0.050(13) -0.002(10) 0.009(8) 0.001(7)
C53 0.014(8) 0.075(14) 0.048(13) 0.020(12) 0.004(8) -0.002(8)
C55 0.027(8) 0.023(10) 0.080(14) -0.006(11) 0.019(8) 0.014(7)
C56 0.026(8) 0.029(10) 0.037(11) 0.019(9) 0.020(7) 0.014(7)
C110 0.058(10) 0.065(11) 0.030(10) 0.018(9) 0.006(8) 0.012(8)
C210 0.042(9) 0.041(9) 0.033(10) 0.023(8) 0.002(7) 0.017(7)
B 0.039(10) 0.026(10) 0.051(13) 0.015(10) 0.008(9) 0.007(8)

loop_
_atom_site_label
_atom_site_type_symbol
_atom_site_fract_x
_atom_site_fract_y
_atom_site_fract_z
_atom_site_U_iso_or_equiv
_atom_site_thermal_displace_type
_atom_site_occupancy
_atom_site_calc_flag
_atom_site_refinement_flags
Zr Zr -0.20023(11) -0.11963(11) -0.21047(8) 0.0235(5) Uani 1 d .
F32 F 0.2136(6) 0.3398(6) -0.3270(5) 0.039(2) Uani 1 d .
F33 F 0.4403(7) 0.3506(7) -0.3381(5) 0.057(2) Uani 1 d .
F34 F 0.5296(7) 0.1847(8) -0.2941(6) 0.065(3) Uani 1 d .
F35 F 0.3828(7) 0.0057(7) -0.2396(5) 0.053(2) Uani 1 d .
F36 F 0.1566(6) -0.0087(6) -0.2332(5) 0.038(2) Uani 1 d .
F42 F 0.0886(7) 0.1257(6) -0.4502(4) 0.038(2) Uani 1 d .
F43 F -0.0589(7) 0.1072(7) -0.5878(5) 0.045(2) Uani 1 d .
F44 F -0.2839(7) 0.1249(7) -0.5889(5) 0.052(2) Uani 1 d .
F45 F -0.3547(7) 0.1693(6) -0.4430(5) 0.043(2) Uani 1 d .
F46 F -0.2038(6) 0.1939(6) -0.3003(4) 0.033(2) Uani 1 d .
F52 F 0.1216(6) 0.1899(7) -0.1019(5) 0.043(2) Uani 1 d .
F53 F 0.1644(8) 0.3708(8) 0.0222(6) 0.069(3) Uani 1 d .
F54 F 0.1276(8) 0.5707(8) -0.0051(6) 0.072(3) Uani 1 d .
F55 F 0.0447(7) 0.5803(7) -0.1618(6) 0.060(3) Uani 1 d .
F56 F -0.0010(7) 0.3998(6) -0.2867(5) 0.042(2) Uani 1 d .
O O -0.3036(7) -0.2912(7) -0.1825(6) 0.029(2) Uani 1 d .
N1 N -0.3129(9) -0.0835(9) -0.1351(6) 0.027(3) Uani 1 d .
N2 N -0.2930(8) -0.2294(8) -0.3245(6) 0.022(3) Uiso 1 d .
C1 C -0.0563(12) 0.0458(12) -0.2515(10) 0.029(4) Uani 1 d .
H1 H -0.1476(110) 0.0521(94) -0.2610(67) 0.035 Uiso 1 d .
H2 H -0.0586(103) -0.0166(108) -0.3001(78) 0.035 Uiso 1 d .
H3 H -0.0121(112) 0.0292(107) -0.2143(78) 0.035 Uiso 1 d .
C2 C -0.0483(12) -0.1632(11) -0.1479(8) 0.042(4) Uani 1 d .
H2A H 0.0017(12) -0.1794(11) -0.1873(8) 0.063 Uiso 1 calc R
H2B H -0.0813(12) -0.2328(11) -0.1264(8) 0.063 Uiso 1 calc R
H2C H 0.0025(12) -0.0969(11) -0.1021(8) 0.063 Uiso 1 calc R
C11 C -0.4236(11) -0.2883(12) -0.1790(8) 0.026(3) Uani 1 d .
C12 C -0.4257(10) -0.1775(13) -0.1516(8) 0.027(4) Uani 1 d .
C13 C -0.5387(13) -0.1710(13) -0.1417(9) 0.043(4) Uani 1 d .
H13A H -0.5450(13) -0.0965(13) -0.1212(9) 0.052 Uiso 1 calc R
C14 C -0.6428(12) -0.2708(14) -0.1610(9) 0.045(4) Uani 1 d .
H14A H -0.7189(12) -0.2637(14) -0.1531(9) 0.054 Uiso 1 calc R
C15 C -0.6374(12) -0.3790(13) -0.1911(9) 0.045(4) Uani 1 d .
H15A H -0.7093(12) -0.4469(13) -0.2055(9) 0.054 Uiso 1 calc R
C16 C -0.5249(13) -0.3881(12) -0.2004(9) 0.038(4) Uani 1 d .
H16A H -0.5184(13) -0.4623(12) -0.2212(9) 0.046 Uiso 1 calc R
C17 C -0.2800(10) 0.0240(11) -0.0660(8) 0.027(3) Uani 1 d .
C18 C -0.3497(13) 0.1066(13) -0.0827(11) 0.062(5) Uani 1 d .
H18A H -0.4371(13) 0.0672(13) -0.0857(11) 0.093 Uiso 1 calc R
H18B H -0.3381(13) 0.1277(13) -0.1352(11) 0.093 Uiso 1 calc R
H18C H -0.3185(13) 0.1779(13) -0.0379(11) 0.093 Uiso 1 calc R
C19 C -0.1451(12) 0.0882(12) -0.0618(8) 0.041(4) Uani 1 d .
H19A H -0.0983(12) 0.0370(12) -0.0511(8) 0.061 Uiso 1 calc R
H19B H -0.1152(12) 0.1596(12) -0.0171(8) 0.061 Uiso 1 calc R
H19C H -0.1349(12) 0.1094(12) -0.1144(8) 0.061 Uiso 1 calc R
C21 C -0.2855(11) -0.3395(12) -0.3250(10) 0.038(4) Uani 1 d .
C22 C -0.2685(12) -0.4193(13) -0.3887(10) 0.039(4) Uani 1 d .
H22A H -0.2634(12) -0.4014(13) -0.4411(10) 0.047 Uiso 1 calc R
C23 C -0.2591(12) -0.5234(15) -0.3753(13) 0.062(5) Uani 1 d .
H23A H -0.2487(12) -0.5776(15) -0.4189(13) 0.074 Uiso 1 calc R
C24 C -0.2647(13) -0.5508(15) -0.2986(15) 0.063(6) Uani 1 d .
H24A H -0.2563(13) -0.6224(15) -0.2902(15) 0.076 Uiso 1 calc R
C25 C -0.2823(11) -0.4748(14) -0.2353(11) 0.046(4) Uani 1 d .
H25A H -0.2857(11) -0.4924(14) -0.1828(11) 0.055 Uiso 1 calc R
C26 C -0.2949(10) -0.3726(12) -0.2501(10) 0.032(4) Uani 1 d .
C27 C -0.3771(12) -0.2116(12) -0.3895(8) 0.039(4) Uani 1 d .
C28 C -0.4976(12) -0.3135(12) -0.4212(8) 0.044(4) Uani 1 d .
H28A H -0.5355(12) -0.3314(12) -0.3747(8) 0.066 Uiso 1 calc R
H28B H -0.4823(12) -0.3827(12) -0.4494(8) 0.066 Uiso 1 calc R
H28C H -0.5528(12) -0.2922(12) -0.4600(8) 0.066 Uiso 1 calc R
C29 C -0.3164(15) -0.1816(15) -0.4587(9) 0.065(5) Uani 1 d .
H29A H -0.2391(15) -0.1158(15) -0.4365(9) 0.097 Uiso 1 calc R
H29B H -0.3703(15) -0.1593(15) -0.4977(9) 0.097 Uiso 1 calc R
H29C H -0.2999(15) -0.2499(15) -0.4872(9) 0.097 Uiso 1 calc R
C31 C 0.1718(10) 0.1632(10) -0.2795(7) 0.021(3) Uiso 1 d .
C32 C 0.2506(12) 0.2543(12) -0.3040(8) 0.034(4) Uani 1 d .
C33 C 0.3690(12) 0.2602(12) -0.3109(9) 0.038(4) Uani 1 d .
C34 C 0.4149(12) 0.1763(13) -0.2904(9) 0.043(4) Uani 1 d .
C35 C 0.3402(12) 0.0894(12) -0.2628(9) 0.035(4) Uani 1 d .
C36 C 0.2220(12) 0.0850(11) -0.2584(8) 0.035(4) Uani 1 d .
C41 C -0.0464(11) 0.1634(10) -0.3662(9) 0.024(3) Uani 1 d .
C42 C -0.0187(13) 0.1423(11) -0.4440(10) 0.034(4) Uani 1 d .
C43 C -0.0952(14) 0.1297(12) -0.5134(9) 0.037(4) Uani 1 d .
C44 C -0.2070(13) 0.1395(11) -0.5186(9) 0.030(4) Uani 1 d .
C45 C -0.2425(12) 0.1601(11) -0.4440(10) 0.029(4) Uani 1 d .
C46 C -0.1633(11) 0.1732(10) -0.3715(9) 0.025(3) Uani 1 d .
C51 C 0.0532(11) 0.2820(12) -0.2021(9) 0.030(4) Uani 1 d .
C52 C 0.0971(11) 0.2846(13) -0.1217(11) 0.036(4) Uani 1 d .
C53 C 0.1232(12) 0.3779(16) -0.0557(12) 0.049(5) Uani 1 d .
C54 C 0.1065(13) 0.4767(15) -0.0682(11) 0.047(4) Uiso 1 d .
C55 C 0.0621(12) 0.4836(13) -0.1465(11) 0.044(4) Uani 1 d .
C56 C 0.0378(11) 0.3866(12) -0.2103(9) 0.026(3) Uani 1 d .
C110 C -0.2991(14) -0.0133(14) 0.0167(9) 0.053(4) Uani 1 d .
H11A H -0.3864(14) -0.0545(14) 0.0128(9) 0.079 Uiso 1 calc R
H11B H -0.2696(14) 0.0568(14) 0.0624(9) 0.079 Uiso 1 calc R
H11D H -0.2532(14) -0.0655(14) 0.0267(9) 0.079 Uiso 1 calc R
C210 C -0.4077(12) -0.1030(11) -0.3532(8) 0.037(4) Uani 1 d .
H21A H -0.4481(12) -0.1173(11) -0.3071(8) 0.056 Uiso 1 calc R
H21D H -0.4625(12) -0.0876(11) -0.3960(8) 0.056 Uiso 1 calc R
H21B H -0.3320(12) -0.0349(11) -0.3333(8) 0.056 Uiso 1 calc R
B B 0.0337(14) 0.1654(14) -0.2762(11) 0.039(5) Uani 1 d .

loop_
_atom_type_symbol
_atom_type_description
_atom_type_scat_dispersion_real
_atom_type_scat_dispersion_imag
_atom_type_scat_source
C C 0.0033 0.0016 'International Tables Vol C Tables 4.2.6.8 and 6.1.1.4'
H H 0.0000 0.0000 'International Tables Vol C Tables 4.2.6.8 and 6.1.1.4'
B B 0.0013 0.0007 'International Tables Vol C Tables 4.2.6.8 and 6.1.1.4'
N N 0.0061 0.0033 'International Tables Vol C Tables 4.2.6.8 and 6.1.1.4'
O O 0.0106 0.0060 'International Tables Vol C Tables 4.2.6.8 and 6.1.1.4'
F F 0.0171 0.0103 'International Tables Vol C Tables 4.2.6.8 and 6.1.1.4'
Zr Zr -2.9673 0.5597 'International Tables Vol C Tables 4.2.6.8 and 6.1.1.4'

loop_
_geom_angle_atom_site_label_1
_geom_angle_atom_site_label_2
_geom_angle_atom_site_label_3
_geom_angle
N1 Zr N2 113.8(4)
N1 Zr C2 113.8(5)
N2 Zr C2 115.4(5)
N1 Zr O 73.5(4)
N2 Zr O 75.2(3)
C2 Zr O 79.2(4)
N1 Zr C1 118.6(5)
N2 Zr C1 101.2(5)
C2 Zr C1 91.8(5)
O Zr C1 167.3(4)
N1 Zr C21 118.0(4)
N2 Zr C21 27.8(4)
C2 Zr C21 90.6(5)
O Zr C21 55.6(4)
C1 Zr C21 116.2(5)
C26 O C11 116.4(9)
C26 O Zr 100.9(7)
C11 O Zr 105.8(7)
C12 N1 C17 122.5(10)
C12 N1 Zr 111.5(8)
C17 N1 Zr 125.8(7)
C21 N2 C27 121.1(10)
C21 N2 Zr 108.2(8)
C27 N2 Zr 129.3(8)
B C1 Zr 174.8(10)
C16 C11 C12 124.3(12)
C16 C11 O 122.1(12)
C12 C11 O 113.6(11)
C11 C12 C13 115.7(12)
C11 C12 N1 116.8(11)
C13 C12 N1 127.5(13)
C12 C13 C14 121.4(14)
C15 C14 C13 120.9(13)
C14 C15 C16 118.8(13)
C11 C16 C15 118.8(13)
N1 C17 C19 103.9(10)
N1 C17 C18 113.8(11)
C19 C17 C18 107.8(11)
N1 C17 C110 109.8(10)
C19 C17 C110 110.7(11)
C18 C17 C110 110.6(12)
N2 C21 C26 113.8(14)
N2 C21 C22 129.1(14)
C26 C21 C22 117.1(13)
N2 C21 Zr 44.0(6)
C26 C21 Zr 78.0(9)
C22 C21 Zr 150.4(9)
C23 C22 C21 119.8(15)
C22 C23 C24 121.1(16)
C25 C24 C23 120.3(15)
C24 C25 C26 118.1(16)
C25 C26 C21 123.5(14)
C25 C26 O 117.3(14)
C21 C26 O 118.7(12)
N2 C27 C29 111.0(11)
N2 C27 C28 113.9(11)
C29 C27 C28 111.2(12)
N2 C27 C210 107.6(10)
C29 C27 C210 105.5(12)
C28 C27 C210 107.2(12)
C36 C31 C32 114.2(11)
C36 C31 B 128.3(12)
C32 C31 B 117.5(11)
F32 C32 C31 121.1(11)
F32 C32 C33 116.2(12)
C31 C32 C33 122.6(12)
F33 C33 C34 119.8(12)
F33 C33 C32 119.4(12)
C34 C33 C32 120.8(13)
F34 C34 C35 122.4(13)
F34 C34 C33 120.6(13)
C35 C34 C33 117.0(12)
C34 C35 F35 119.2(12)
C34 C35 C36 120.6(12)
F35 C35 C36 120.2(13)
C31 C36 F36 121.1(12)
C31 C36 C35 124.8(13)
F36 C36 C35 114.1(11)
C42 C41 C46 111.3(11)
C42 C41 B 128.2(12)
C46 C41 B 120.2(13)
C43 C42 F42 117.4(14)
C43 C42 C41 123.5(14)
F42 C42 C41 118.9(12)
C42 C43 C44 125.2(14)
C42 C43 F43 118.8(14)
C44 C43 F43 116.0(12)
F44 C44 C43 124.7(14)
F44 C44 C45 120.0(13)
C43 C44 C45 115.3(12)
F45 C45 C46 120.6(13)
F45 C45 C44 119.7(11)
C46 C45 C44 119.8(13)
F46 C46 C45 116.8(12)
F46 C46 C41 118.4(11)
C45 C46 C41 124.9(13)
C52 C51 C56 111.9(13)
C52 C51 B 120.0(13)
C56 C51 B 128.0(13)
C51 C52 F52 120.2(14)
C51 C52 C53 125.4(14)
F52 C52 C53 114.3(14)
C54 C53 F53 119.6(18)
C54 C53 C52 119.5(16)
F53 C53 C52 120.9(15)
C53 C54 F54 122.1(16)
C53 C54 C55 120.0(17)
F54 C54 C55 117.8(15)
F55 C55 C54 122.0(15)
F55 C55 C56 120.3(14)
C54 C55 C56 117.6(14)
F56 C56 C55 115.2(12)
F56 C56 C51 119.3(13)
C55 C56 C51 125.5(13)
C31 B C41 113.9(12)
C31 B C51 105.5(10)
C41 B C51 113.9(11)
C31 B C1 113.1(11)
C41 B C1 102.5(11)
C51 B C1 108.1(12)

loop_
_geom_bond_atom_site_label_1
_geom_bond_atom_site_label_2
_geom_bond_distance
Zr N1 2.049(10)
Zr N2 2.065(10)
Zr C2 2.200(13)
Zr O 2.256(8)
Zr C1 2.487(12)
Zr C21 2.82(2)
F32 C32 1.353(14)
F33 C33 1.366(15)
F34 C34 1.33(2)
F35 C35 1.370(14)
F36 C36 1.349(14)
F42 C42 1.35(2)
F43 C43 1.39(2)
F44 C44 1.329(14)
F45 C45 1.359(15)
F46 C46 1.364(14)
F52 C52 1.37(2)
F53 C53 1.36(2)
F54 C54 1.36(2)
F55 C55 1.33(2)
F56 C56 1.355(14)
O C26 1.42(2)
O C11 1.430(14)
N1 C12 1.42(2)
N1 C17 1.51(2)
N2 C21 1.38(2)
N2 C27 1.460(15)
C1 B 1.69(2)
C11 C16 1.37(2)
C11 C12 1.37(2)
C12 C13 1.39(2)
C13 C14 1.39(2)
C14 C15 1.36(2)
C15 C16 1.39(2)
C17 C19 1.52(2)
C17 C18 1.53(2)
C17 C110 1.56(2)
C21 C26 1.40(2)
C21 C22 1.40(2)
C22 C23 1.38(2)
C23 C24 1.40(2)
C24 C25 1.37(2)
C25 C26 1.37(2)
C27 C29 1.49(2)
C27 C28 1.52(2)
C27 C210 1.54(2)
C31 C36 1.35(2)
C31 C32 1.38(2)
C31 B 1.64(2)
C32 C33 1.39(2)
C33 C34 1.38(2)
C34 C35 1.36(2)
C35 C36 1.39(2)
C41 C42 1.39(2)
C41 C46 1.41(2)
C41 B 1.66(2)
C42 C43 1.32(2)
C43 C44 1.35(2)
C44 C45 1.38(2)
C45 C46 1.38(2)
C51 C52 1.37(2)
C51 C56 1.38(2)
C51 B 1.66(2)
C52 C53 1.37(2)
C53 C54 1.34(2)
C54 C55 1.37(2)
C55 C56 1.38(2)
